data_7001251
loop_
_publ_author_name
'Niemeyer, Jochen'
'Kehr, Gerald'
'Fr\"ohlich, Roland'
'Erker, Gerhard'

_publ_section_title
;
 Selective synthesis of the 2-hydroxyferrocene-aldimine
 enantiomers---extended planar chiral analogues of the
 &#x201C;flat&#x201D; salicylaldimine ligand family
;
_journal_issue 19
_journal_name_full 'Dalton Transactions'
_journal_page_first 3716
_journal_page_last 3730
_journal_paper_doi 10.1039/b822735g
_journal_year 2009
_chemical_formula_sum 'C30 H34 Fe O3 Si'
_chemical_formula_weight 526.51
_chemical_name_systematic
;
?
;
_space_group_IT_number 2
_symmetry_cell_setting triclinic
_symmetry_space_group_name_Hall '-P 1'
_symmetry_space_group_name_H-M 'P -1'
_atom_sites_solution_hydrogens geom
_atom_sites_solution_primary direct
_atom_sites_solution_secondary difmap
_audit_creation_method SHELXL-97
_cell_angle_alpha 102.67(1)
_cell_angle_beta 92.54(1)
_cell_angle_gamma 95.95(1)
_cell_formula_units_Z 2
_cell_length_a 7.465(1)
_cell_length_b 12.947(1)
_cell_length_c 14.191(1)
_cell_measurement_reflns_used 12352
_cell_measurement_temperature 198(2)
_cell_measurement_theta_max 27.88
_cell_measurement_theta_min 0.41
_cell_volume 1327.8(2)
_computing_cell_refinement 'Collect (Nonius B.V., 1998)'
_computing_data_collection 'Collect (Nonius B.V., 1998)'
_computing_data_reduction 'DEnzo-SMN (Otwinowski & Minor, 1997)'
_computing_molecular_graphics 'SCHAKAL (Keller, 1997)'
_computing_publication_material 'SHELXL-97 (Sheldrick, 1997)'
_computing_structure_refinement 'SHELXL-97 (Sheldrick, 1997)'
_computing_structure_solution 'SHELXS-97 (Sheldrick, 1990)'
_diffrn_ambient_temperature 198(2)
_diffrn_measured_fraction_theta_full 0.999
_diffrn_measured_fraction_theta_max 0.999
_diffrn_measurement_device_type 'Nonius KappaCCD'
_diffrn_measurement_method '\w and \f scans'
_diffrn_radiation_monochromator graphite
_diffrn_radiation_source 'rotating anode Nonius FR591'
_diffrn_radiation_type MoK\a
_diffrn_radiation_wavelength 0.71073
_diffrn_reflns_av_R_equivalents 0.046
_diffrn_reflns_av_sigmaI/netI 0.0663
_diffrn_reflns_limit_h_max 9
_diffrn_reflns_limit_h_min -9
_diffrn_reflns_limit_k_max 16
_diffrn_reflns_limit_k_min -16
_diffrn_reflns_limit_l_max 17
_diffrn_reflns_limit_l_min -17
_diffrn_reflns_number 12783
_diffrn_reflns_theta_full 26.30
_diffrn_reflns_theta_max 26.30
_diffrn_reflns_theta_min 1.47
_exptl_absorpt_coefficient_mu 0.642
_exptl_absorpt_correction_T_max 0.9386
_exptl_absorpt_correction_T_min 0.9098
_exptl_absorpt_correction_type empirical
_exptl_absorpt_process_details 'Denzo (Otwinowski, Borek, Majewski & Minor, 2003)'
_exptl_crystal_colour yellow
_exptl_crystal_density_diffrn 1.317
_exptl_crystal_density_method 'not measured'
_exptl_crystal_description plate
_exptl_crystal_F_000 556
_exptl_crystal_size_max 0.15
_exptl_crystal_size_mid 0.10
_exptl_crystal_size_min 0.10
_refine_diff_density_max 0.373
_refine_diff_density_min -0.378
_refine_diff_density_rms 0.063
_refine_ls_extinction_method none
_refine_ls_goodness_of_fit_ref 1.020
_refine_ls_hydrogen_treatment riding
_refine_ls_matrix_type full
_refine_ls_number_parameters 319
_refine_ls_number_reflns 5383
_refine_ls_number_restraints 0
_refine_ls_restrained_S_all 1.020
_refine_ls_R_factor_all 0.0740
_refine_ls_R_factor_gt 0.0440
_refine_ls_shift/su_max 0.000
_refine_ls_shift/su_mean 0.000
_refine_ls_structure_factor_coef Fsqd
_refine_ls_weighting_details 'calc w=1/[\s^2^(Fo^2^)+(0.0398P)^2^+0.4290P] where P=(Fo^2^+2Fc^2^)/3'
_refine_ls_weighting_scheme calc
_refine_ls_wR_factor_gt 0.0886
_refine_ls_wR_factor_ref 0.0991
_reflns_number_gt 3905
_reflns_number_total 5383
_reflns_threshold_expression >2sigma(I)
_cod_data_source_file b822735g.txt
_cod_data_source_block erk3374
_cod_original_sg_symbol_H-M P-1
_cod_database_code 7001251

loop_
_symmetry_equiv_pos_as_xyz
'x, y, z'
'-x, -y, -z'

loop_
_atom_site_label
_atom_site_type_symbol
_atom_site_fract_x
_atom_site_fract_y
_atom_site_fract_z
_atom_site_U_iso_or_equiv
_atom_site_adp_type
_atom_site_occupancy
_atom_site_symmetry_multiplicity
_atom_site_calc_flag
_atom_site_refinement_flags
_atom_site_disorder_assembly
_atom_site_disorder_group
Fe Fe 0.17833(5) 0.14771(3) 0.91168(2) 0.02348(12) Uani 1 1 d . . .
Si1 Si 0.36309(9) 0.34236(6) 0.69796(5) 0.02302(17) Uani 1 1 d . . .
O1 O 0.3610(2) 0.24554(13) 0.75759(11) 0.0253(4) Uani 1 1 d . . .
O2 O 0.3691(2) -0.01105(14) 0.64213(11) 0.0313(4) Uani 1 1 d . . .
O3 O 0.3556(2) -0.08263(14) 0.77888(12) 0.0308(4) Uani 1 1 d . . .
C1 C 0.2166(3) 0.1830(2) 0.78024(16) 0.0230(6) Uani 1 1 d . . .
C2 C 0.2176(3) 0.0725(2) 0.77427(16) 0.0243(6) Uani 1 1 d . . .
C3 C 0.0458(3) 0.0340(2) 0.80164(17) 0.0291(6) Uani 1 1 d . . .
H3 H 0.0068 -0.0377 0.8035 0.035 Uiso 1 1 calc R . .
C4 C -0.0563(3) 0.1215(2) 0.82563(17) 0.0299(6) Uani 1 1 d . . .
H4 H -0.1753 0.1185 0.8467 0.036 Uiso 1 1 calc R . .
C5 C 0.0493(3) 0.2141(2) 0.81276(17) 0.0289(6) Uani 1 1 d . . .
H5 H 0.0145 0.2841 0.8238 0.035 Uiso 1 1 calc R . .
C6 C 0.3710(3) 0.0112(2) 0.74407(16) 0.0259(6) Uani 1 1 d . . .
H6 H 0.4868 0.0555 0.7720 0.031 Uiso 1 1 calc R . .
C7 C 0.5216(4) -0.0654(2) 0.60995(19) 0.0389(7) Uani 1 1 d . . .
H7A H 0.6349 -0.0188 0.6351 0.047 Uiso 1 1 calc R . .
H7B H 0.5179 -0.0820 0.5383 0.047 Uiso 1 1 calc R . .
C8 C 0.5186(4) -0.1674(2) 0.64531(18) 0.0356(7) Uani 1 1 d . . .
H8A H 0.6296 -0.2011 0.6287 0.043 Uiso 1 1 calc R . .
H8B H 0.4133 -0.2181 0.6139 0.043 Uiso 1 1 calc R . .
C9 C 0.5066(4) -0.1412(2) 0.75400(19) 0.0365(7) Uani 1 1 d . . .
H9A H 0.4923 -0.2079 0.7776 0.044 Uiso 1 1 calc R . .
H9B H 0.6194 -0.0982 0.7856 0.044 Uiso 1 1 calc R . .
C10 C 0.6087(3) 0.3709(2) 0.67807(17) 0.0290(6) Uani 1 1 d . . .
C11 C 0.6822(4) 0.2670(2) 0.6303(2) 0.0431(8) Uani 1 1 d . . .
H11A H 0.6148 0.2360 0.5679 0.065 Uiso 1 1 calc R . .
H11B H 0.6683 0.2164 0.6725 0.065 Uiso 1 1 calc R . .
H11C H 0.8103 0.2820 0.6199 0.065 Uiso 1 1 calc R . .
C12 C 0.7155(4) 0.4177(3) 0.7758(2) 0.0442(8) Uani 1 1 d . . .
H12A H 0.8441 0.4302 0.7654 0.066 Uiso 1 1 calc R . .
H12B H 0.6981 0.3674 0.8181 0.066 Uiso 1 1 calc R . .
H12C H 0.6723 0.4852 0.8062 0.066 Uiso 1 1 calc R . .
C13 C 0.6348(4) 0.4497(3) 0.6122(2) 0.0600(10) Uani 1 1 d . . .
H13A H 0.5966 0.5181 0.6442 0.090 Uiso 1 1 calc R . .
H13B H 0.5621 0.4214 0.5510 0.090 Uiso 1 1 calc R . .
H13C H 0.7625 0.4600 0.5992 0.090 Uiso 1 1 calc R . .
C14 C 0.2163(3) 0.2931(2) 0.58297(17) 0.0260(6) Uani 1 1 d . . .
C15 C 0.1650(4) 0.3610(2) 0.52495(19) 0.0358(7) Uani 1 1 d . . .
H15 H 0.2055 0.4350 0.5440 0.043 Uiso 1 1 calc R . .
C16 C 0.0562(4) 0.3223(3) 0.44008(19) 0.0395(7) Uani 1 1 d . . .
H16 H 0.0242 0.3698 0.4014 0.047 Uiso 1 1 calc R . .
C17 C -0.0053(3) 0.2158(2) 0.41172(19) 0.0360(7) Uani 1 1 d . . .
H17 H -0.0814 0.1896 0.3542 0.043 Uiso 1 1 calc R . .
C18 C 0.0441(4) 0.1468(2) 0.46723(18) 0.0356(7) Uani 1 1 d . . .
H18 H 0.0020 0.0730 0.4478 0.043 Uiso 1 1 calc R . .
C19 C 0.1549(3) 0.1851(2) 0.55142(17) 0.0292(6) Uani 1 1 d . . .
H19 H 0.1897 0.1366 0.5883 0.035 Uiso 1 1 calc R . .
C20 C 0.2832(3) 0.4603(2) 0.77996(17) 0.0273(6) Uani 1 1 d . . .
C21 C 0.2766(4) 0.4613(2) 0.87825(18) 0.0369(7) Uani 1 1 d . . .
H21 H 0.3105 0.4019 0.9010 0.044 Uiso 1 1 calc R . .
C22 C 0.2222(4) 0.5464(3) 0.9436(2) 0.0459(8) Uani 1 1 d . . .
H22 H 0.2159 0.5438 1.0098 0.055 Uiso 1 1 calc R . .
C23 C 0.1773(4) 0.6341(3) 0.9131(2) 0.0455(8) Uani 1 1 d . . .
H23 H 0.1414 0.6928 0.9581 0.055 Uiso 1 1 calc R . .
C24 C 0.1845(4) 0.6371(3) 0.8172(2) 0.0524(9) Uani 1 1 d . . .
H24 H 0.1538 0.6980 0.7957 0.063 Uiso 1 1 calc R . .
C25 C 0.2364(4) 0.5512(2) 0.7518(2) 0.0431(8) Uani 1 1 d . . .
H25 H 0.2404 0.5543 0.6856 0.052 Uiso 1 1 calc R . .
C31 C 0.3908(3) 0.1166(2) 0.99024(18) 0.0348(7) Uani 1 1 d . . .
H31 H 0.4836 0.0760 0.9648 0.042 Uiso 1 1 calc R . .
C32 C 0.3927(4) 0.2273(2) 1.00148(18) 0.0370(7) Uani 1 1 d . . .
H32 H 0.4865 0.2742 0.9851 0.044 Uiso 1 1 calc R . .
C33 C 0.2306(4) 0.2563(2) 1.04146(18) 0.0360(7) Uani 1 1 d . . .
H33 H 0.1960 0.3264 1.0566 0.043 Uiso 1 1 calc R . .
C34 C 0.1288(4) 0.1632(2) 1.05507(17) 0.0327(6) Uani 1 1 d . . .
H34 H 0.0139 0.1596 1.0811 0.039 Uiso 1 1 calc R . .
C35 C 0.2284(4) 0.0759(2) 1.02303(17) 0.0321(6) Uani 1 1 d . . .
H35 H 0.1924 0.0035 1.0236 0.039 Uiso 1 1 calc R . .

loop_
_atom_site_aniso_label
_atom_site_aniso_U_11
_atom_site_aniso_U_22
_atom_site_aniso_U_33
_atom_site_aniso_U_23
_atom_site_aniso_U_13
_atom_site_aniso_U_12
Fe 0.02328(19) 0.0277(2) 0.02178(19) 0.01116(16) 0.00031(15) 0.00249(15)
Si1 0.0217(3) 0.0269(4) 0.0227(3) 0.0120(3) -0.0003(3) 0.0005(3)
O1 0.0225(9) 0.0288(11) 0.0278(9) 0.0147(8) 0.0011(7) -0.0001(8)
O2 0.0402(10) 0.0344(11) 0.0223(9) 0.0090(8) 0.0037(8) 0.0123(9)
O3 0.0361(10) 0.0313(11) 0.0304(9) 0.0151(8) 0.0056(8) 0.0094(8)
C1 0.0210(12) 0.0301(16) 0.0205(12) 0.0134(11) -0.0007(10) -0.0004(11)
C2 0.0249(13) 0.0294(16) 0.0202(12) 0.0107(11) -0.0021(11) 0.0009(11)
C3 0.0285(13) 0.0339(17) 0.0244(13) 0.0100(12) -0.0033(11) -0.0044(12)
C4 0.0206(13) 0.0409(18) 0.0308(14) 0.0157(13) -0.0004(11) 0.0000(12)
C5 0.0277(13) 0.0360(17) 0.0281(13) 0.0159(12) 0.0012(11) 0.0091(12)
C6 0.0295(13) 0.0276(15) 0.0220(12) 0.0097(11) -0.0001(11) 0.0014(11)
C7 0.0451(17) 0.0402(19) 0.0342(15) 0.0084(13) 0.0123(14) 0.0140(14)
C8 0.0364(15) 0.0345(18) 0.0356(15) 0.0045(13) 0.0028(13) 0.0104(13)
C9 0.0385(16) 0.0362(18) 0.0389(15) 0.0128(13) 0.0010(13) 0.0150(14)
C10 0.0245(13) 0.0360(17) 0.0290(13) 0.0155(12) -0.0002(11) -0.0011(12)
C11 0.0316(15) 0.058(2) 0.0388(16) 0.0056(15) 0.0075(13) 0.0081(14)
C12 0.0257(14) 0.051(2) 0.0477(18) -0.0019(15) -0.0063(13) -0.0014(14)
C13 0.0381(17) 0.077(3) 0.082(2) 0.058(2) 0.0110(18) -0.0027(17)
C14 0.0208(12) 0.0325(17) 0.0266(13) 0.0120(12) 0.0032(11) 0.0002(11)
C15 0.0382(15) 0.0327(17) 0.0378(15) 0.0146(13) -0.0068(13) 0.0003(13)
C16 0.0413(16) 0.046(2) 0.0340(15) 0.0175(14) -0.0126(13) 0.0039(15)
C17 0.0273(14) 0.050(2) 0.0291(14) 0.0080(14) -0.0041(12) 0.0004(13)
C18 0.0377(15) 0.0374(18) 0.0295(14) 0.0062(13) 0.0017(13) -0.0024(13)
C19 0.0311(14) 0.0341(17) 0.0253(13) 0.0121(12) 0.0023(12) 0.0048(12)
C20 0.0211(12) 0.0291(16) 0.0316(14) 0.0093(12) -0.0027(11) -0.0002(11)
C21 0.0464(17) 0.0317(17) 0.0320(14) 0.0084(13) -0.0008(13) 0.0015(14)
C22 0.0525(19) 0.048(2) 0.0317(15) -0.0009(15) 0.0011(14) -0.0001(16)
C23 0.0355(16) 0.043(2) 0.0498(18) -0.0070(15) -0.0035(14) 0.0089(15)
C24 0.058(2) 0.041(2) 0.060(2) 0.0101(16) -0.0045(17) 0.0225(17)
C25 0.0521(18) 0.044(2) 0.0375(16) 0.0135(14) -0.0007(14) 0.0175(16)
C31 0.0304(14) 0.049(2) 0.0295(14) 0.0157(13) -0.0036(12) 0.0136(14)
C32 0.0326(15) 0.046(2) 0.0323(15) 0.0166(14) -0.0105(12) -0.0071(14)
C33 0.0502(17) 0.0298(17) 0.0259(13) 0.0037(12) -0.0066(13) 0.0044(14)
C34 0.0393(15) 0.0381(18) 0.0231(13) 0.0108(12) 0.0039(12) 0.0074(13)
C35 0.0441(16) 0.0312(17) 0.0258(13) 0.0165(12) -0.0011(12) 0.0054(13)

loop_
_atom_type_symbol
_atom_type_description
_atom_type_scat_dispersion_real
_atom_type_scat_dispersion_imag
_atom_type_scat_source
C C 0.0033 0.0016 'International Tables Vol C Tables 4.2.6.8 and 6.1.1.4'
H H 0.0000 0.0000 'International Tables Vol C Tables 4.2.6.8 and 6.1.1.4'
O O 0.0106 0.0060 'International Tables Vol C Tables 4.2.6.8 and 6.1.1.4'
Si Si 0.0817 0.0704 'International Tables Vol C Tables 4.2.6.8 and 6.1.1.4'
Fe Fe 0.3463 0.8444 'International Tables Vol C Tables 4.2.6.8 and 6.1.1.4'

loop_
_geom_angle_atom_site_label_1
_geom_angle_atom_site_label_2
_geom_angle_atom_site_label_3
_geom_angle
_geom_angle_site_symmetry_1
_geom_angle_site_symmetry_3
_geom_angle_publ_flag
C31 Fe C2 103.47(10) . . ?
C31 Fe C3 121.26(11) . . ?
C2 Fe C3 41.19(9) . . ?
C31 Fe C32 40.48(11) . . ?
C2 Fe C32 119.82(10) . . ?
C3 Fe C32 156.85(11) . . ?
C31 Fe C1 119.49(10) . . ?
C2 Fe C1 40.68(10) . . ?
C3 Fe C1 68.21(10) . . ?
C32 Fe C1 106.01(10) . . ?
C31 Fe C35 40.61(10) . . ?
C2 Fe C35 119.67(10) . . ?
C3 Fe C35 107.08(11) . . ?
C32 Fe C35 68.28(11) . . ?
C1 Fe C35 155.28(10) . . ?
C31 Fe C4 159.46(11) . . ?
C2 Fe C4 68.94(10) . . ?
C3 Fe C4 40.73(10) . . ?
C32 Fe C4 159.85(11) . . ?
C1 Fe C4 67.89(9) . . ?
C35 Fe C4 125.35(11) . . ?
C31 Fe C33 67.90(11) . . ?
C2 Fe C33 157.52(11) . . ?
C3 Fe C33 160.98(10) . . ?
C32 Fe C33 40.36(11) . . ?
C1 Fe C33 124.02(11) . . ?
C35 Fe C33 68.11(11) . . ?
C4 Fe C33 125.96(11) . . ?
C31 Fe C5 156.41(10) . . ?
C2 Fe C5 68.92(10) . . ?
C3 Fe C5 68.47(10) . . ?
C32 Fe C5 122.61(11) . . ?
C1 Fe C5 40.51(9) . . ?
C35 Fe C5 162.48(10) . . ?
C4 Fe C5 40.41(10) . . ?
C33 Fe C5 110.25(11) . . ?
C31 Fe C34 67.97(10) . . ?
C2 Fe C34 157.65(10) . . ?
C3 Fe C34 124.29(11) . . ?
C32 Fe C34 67.87(11) . . ?
C1 Fe C34 161.54(10) . . ?
C35 Fe C34 40.58(10) . . ?
C4 Fe C34 111.50(10) . . ?
C33 Fe C34 40.23(10) . . ?
C5 Fe C34 126.90(10) . . ?
O1 Si1 C14 108.74(11) . . ?
O1 Si1 C20 107.53(10) . . ?
C14 Si1 C20 112.83(11) . . ?
O1 Si1 C10 103.12(10) . . ?
C14 Si1 C10 113.59(10) . . ?
C20 Si1 C10 110.39(12) . . ?
C1 O1 Si1 129.32(14) . . ?
C6 O2 C7 110.18(18) . . ?
C6 O3 C9 110.63(18) . . ?
O1 C1 C2 122.6(2) . . ?
O1 C1 C5 128.1(2) . . ?
C2 C1 C5 109.3(2) . . ?
O1 C1 Fe 126.32(16) . . ?
C2 C1 Fe 69.19(12) . . ?
C5 C1 Fe 70.25(12) . . ?
C1 C2 C3 106.9(2) . . ?
C1 C2 C6 125.0(2) . . ?
C3 C2 C6 128.0(2) . . ?
C1 C2 Fe 70.13(13) . . ?
C3 C2 Fe 69.63(13) . . ?
C6 C2 Fe 125.68(17) . . ?
C4 C3 C2 108.1(2) . . ?
C4 C3 Fe 70.03(15) . . ?
C2 C3 Fe 69.18(14) . . ?
C5 C4 C3 108.4(2) . . ?
C5 C4 Fe 70.15(14) . . ?
C3 C4 Fe 69.24(14) . . ?
C4 C5 C1 107.3(2) . . ?
C4 C5 Fe 69.44(14) . . ?
C1 C5 Fe 69.24(13) . . ?
O3 C6 O2 111.6(2) . . ?
O3 C6 C2 109.61(18) . . ?
O2 C6 C2 108.33(19) . . ?
O2 C7 C8 110.1(2) . . ?
C7 C8 C9 108.6(2) . . ?
O3 C9 C8 110.0(2) . . ?
C13 C10 C12 109.5(2) . . ?
C13 C10 C11 108.8(2) . . ?
C12 C10 C11 108.6(2) . . ?
C13 C10 Si1 110.63(18) . . ?
C12 C10 Si1 109.65(16) . . ?
C11 C10 Si1 109.61(19) . . ?
C19 C14 C15 117.1(2) . . ?
C19 C14 Si1 120.31(18) . . ?
C15 C14 Si1 122.5(2) . . ?
C16 C15 C14 121.3(3) . . ?
C17 C16 C15 120.3(3) . . ?
C16 C17 C18 119.7(3) . . ?
C17 C18 C19 120.1(3) . . ?
C18 C19 C14 121.4(2) . . ?
C25 C20 C21 116.1(2) . . ?
C25 C20 Si1 125.27(19) . . ?
C21 C20 Si1 118.53(19) . . ?
C22 C21 C20 121.9(3) . . ?
C23 C22 C21 120.2(3) . . ?
C22 C23 C24 119.8(3) . . ?
C23 C24 C25 119.9(3) . . ?
C24 C25 C20 122.1(3) . . ?
C32 C31 C35 108.8(2) . . ?
C32 C31 Fe 70.26(15) . . ?
C35 C31 Fe 70.38(14) . . ?
C31 C32 C33 107.9(2) . . ?
C31 C32 Fe 69.26(16) . . ?
C33 C32 Fe 70.41(16) . . ?
C32 C33 C34 108.0(2) . . ?
C32 C33 Fe 69.24(16) . . ?
C34 C33 Fe 69.99(15) . . ?
C33 C34 C35 108.0(2) . . ?
C33 C34 Fe 69.78(14) . . ?
C35 C34 Fe 69.21(13) . . ?
C31 C35 C34 107.3(2) . . ?
C31 C35 Fe 69.01(13) . . ?
C34 C35 Fe 70.21(13) . . ?

loop_
_geom_bond_atom_site_label_1
_geom_bond_atom_site_label_2
_geom_bond_distance
_geom_bond_site_symmetry_2
_geom_bond_publ_flag
Fe C31 2.023(2) . ?
Fe C2 2.028(2) . ?
Fe C3 2.034(3) . ?
Fe C32 2.036(3) . ?
Fe C1 2.040(2) . ?
Fe C35 2.041(2) . ?
Fe C4 2.044(2) . ?
Fe C33 2.052(3) . ?
Fe C5 2.054(2) . ?
Fe C34 2.054(2) . ?
Si1 O1 1.6584(16) . ?
Si1 C14 1.874(3) . ?
Si1 C20 1.874(3) . ?
Si1 C10 1.879(2) . ?
O1 C1 1.373(3) . ?
O2 C6 1.411(3) . ?
O2 C7 1.439(3) . ?
O3 C6 1.404(3) . ?
O3 C9 1.437(3) . ?
C1 C2 1.414(3) . ?
C1 C5 1.417(3) . ?
C2 C3 1.429(3) . ?
C2 C6 1.486(3) . ?
C3 C4 1.419(4) . ?
C4 C5 1.416(4) . ?
C7 C8 1.511(4) . ?
C8 C9 1.514(3) . ?
C10 C13 1.532(3) . ?
C10 C12 1.536(4) . ?
C10 C11 1.535(4) . ?
C14 C19 1.393(4) . ?
C14 C15 1.398(3) . ?
C15 C16 1.388(4) . ?
C16 C17 1.373(4) . ?
C17 C18 1.380(4) . ?
C18 C19 1.388(4) . ?
C20 C25 1.395(4) . ?
C20 C21 1.395(3) . ?
C21 C22 1.384(4) . ?
C22 C23 1.368(4) . ?
C23 C24 1.373(4) . ?
C24 C25 1.384(4) . ?
C31 C32 1.404(4) . ?
C31 C35 1.411(4) . ?
C32 C33 1.410(4) . ?
C33 C34 1.412(4) . ?
C34 C35 1.420(4) . ?

loop_
_geom_torsion_atom_site_label_1
_geom_torsion_atom_site_label_2
_geom_torsion_atom_site_label_3
_geom_torsion_atom_site_label_4
_geom_torsion
_geom_torsion_site_symmetry_1
_geom_torsion_site_symmetry_2
_geom_torsion_site_symmetry_3
_geom_torsion_site_symmetry_4
_geom_torsion_publ_flag
C14 Si1 O1 C1 -49.4(2) . . . . ?
C20 Si1 O1 C1 73.0(2) . . . . ?
C10 Si1 O1 C1 -170.3(2) . . . . ?
Si1 O1 C1 C2 139.38(19) . . . . ?
Si1 O1 C1 C5 -41.2(3) . . . . ?
Si1 O1 C1 Fe -133.69(15) . . . . ?
C31 Fe C1 O1 -40.1(2) . . . . ?
C2 Fe C1 O1 -115.8(2) . . . . ?
C3 Fe C1 O1 -154.7(2) . . . . ?
C32 Fe C1 O1 1.6(2) . . . . ?
C35 Fe C1 O1 -71.1(4) . . . . ?
C4 Fe C1 O1 161.2(2) . . . . ?
C33 Fe C1 O1 41.8(2) . . . . ?
C5 Fe C1 O1 123.4(3) . . . . ?
C34 Fe C1 O1 69.3(4) . . . . ?
C31 Fe C1 C2 75.69(17) . . . . ?
C3 Fe C1 C2 -38.90(14) . . . . ?
C32 Fe C1 C2 117.37(15) . . . . ?
C35 Fe C1 C2 44.7(3) . . . . ?
C4 Fe C1 C2 -82.97(16) . . . . ?
C33 Fe C1 C2 157.66(15) . . . . ?
C5 Fe C1 C2 -120.8(2) . . . . ?
C34 Fe C1 C2 -174.8(3) . . . . ?
C31 Fe C1 C5 -163.50(16) . . . . ?
C2 Fe C1 C5 120.8(2) . . . . ?
C3 Fe C1 C5 81.91(17) . . . . ?
C32 Fe C1 C5 -121.82(17) . . . . ?
C35 Fe C1 C5 165.5(2) . . . . ?
C4 Fe C1 C5 37.84(16) . . . . ?
C33 Fe C1 C5 -81.53(19) . . . . ?
C34 Fe C1 C5 -54.0(4) . . . . ?
O1 C1 C2 C3 -179.2(2) . . . . ?
C5 C1 C2 C3 1.3(3) . . . . ?
Fe C1 C2 C3 60.19(16) . . . . ?
O1 C1 C2 C6 0.3(4) . . . . ?
C5 C1 C2 C6 -179.2(2) . . . . ?
Fe C1 C2 C6 -120.3(2) . . . . ?
O1 C1 C2 Fe 120.6(2) . . . . ?
C5 C1 C2 Fe -58.93(17) . . . . ?
C31 Fe C2 C1 -119.85(15) . . . . ?
C3 Fe C2 C1 117.7(2) . . . . ?
C32 Fe C2 C1 -79.69(16) . . . . ?
C35 Fe C2 C1 -160.22(14) . . . . ?
C4 Fe C2 C1 80.17(15) . . . . ?
C33 Fe C2 C1 -55.5(3) . . . . ?
C5 Fe C2 C1 36.72(14) . . . . ?
C34 Fe C2 C1 175.7(2) . . . . ?
C31 Fe C2 C3 122.45(16) . . . . ?
C32 Fe C2 C3 162.62(15) . . . . ?
C1 Fe C2 C3 -117.7(2) . . . . ?
C35 Fe C2 C3 82.09(17) . . . . ?
C4 Fe C2 C3 -37.53(15) . . . . ?
C33 Fe C2 C3 -173.2(2) . . . . ?
C5 Fe C2 C3 -80.97(15) . . . . ?
C34 Fe C2 C3 58.0(3) . . . . ?
C31 Fe C2 C6 -0.4(2) . . . . ?
C3 Fe C2 C6 -122.9(3) . . . . ?
C32 Fe C2 C6 39.8(2) . . . . ?
C1 Fe C2 C6 119.4(3) . . . . ?
C35 Fe C2 C6 -40.8(2) . . . . ?
C4 Fe C2 C6 -160.4(2) . . . . ?
C33 Fe C2 C6 64.0(4) . . . . ?
C5 Fe C2 C6 156.2(2) . . . . ?
C34 Fe C2 C6 -64.9(4) . . . . ?
C1 C2 C3 C4 -1.1(3) . . . . ?
C6 C2 C3 C4 179.4(2) . . . . ?
Fe C2 C3 C4 59.45(17) . . . . ?
C1 C2 C3 Fe -60.51(16) . . . . ?
C6 C2 C3 Fe 120.0(2) . . . . ?
C31 Fe C3 C4 166.85(14) . . . . ?
C2 Fe C3 C4 -119.4(2) . . . . ?
C32 Fe C3 C4 -160.6(2) . . . . ?
C1 Fe C3 C4 -80.97(14) . . . . ?
C35 Fe C3 C4 124.80(14) . . . . ?
C33 Fe C3 C4 52.6(4) . . . . ?
C5 Fe C3 C4 -37.23(13) . . . . ?
C34 Fe C3 C4 83.57(17) . . . . ?
C31 Fe C3 C2 -73.75(17) . . . . ?
C32 Fe C3 C2 -41.2(3) . . . . ?
C1 Fe C3 C2 38.43(14) . . . . ?
C35 Fe C3 C2 -115.80(15) . . . . ?
C4 Fe C3 C2 119.4(2) . . . . ?
C33 Fe C3 C2 172.0(3) . . . . ?
C5 Fe C3 C2 82.17(14) . . . . ?
C34 Fe C3 C2 -157.02(14) . . . . ?
C2 C3 C4 C5 0.5(3) . . . . ?
Fe C3 C4 C5 59.40(17) . . . . ?
C2 C3 C4 Fe -58.92(17) . . . . ?
C31 Fe C4 C5 -153.4(3) . . . . ?
C2 Fe C4 C5 -81.82(15) . . . . ?
C3 Fe C4 C5 -119.8(2) . . . . ?
C32 Fe C4 C5 38.0(3) . . . . ?
C1 Fe C4 C5 -37.93(14) . . . . ?
C35 Fe C4 C5 166.02(14) . . . . ?
C33 Fe C4 C5 78.90(17) . . . . ?
C34 Fe C4 C5 122.19(15) . . . . ?
C31 Fe C4 C3 -33.7(3) . . . . ?
C2 Fe C4 C3 37.93(14) . . . . ?
C32 Fe C4 C3 157.8(3) . . . . ?
C1 Fe C4 C3 81.82(15) . . . . ?
C35 Fe C4 C3 -74.23(17) . . . . ?
C33 Fe C4 C3 -161.35(14) . . . . ?
C5 Fe C4 C3 119.8(2) . . . . ?
C34 Fe C4 C3 -118.06(15) . . . . ?
C3 C4 C5 C1 0.3(3) . . . . ?
Fe C4 C5 C1 59.14(16) . . . . ?
C3 C4 C5 Fe -58.84(17) . . . . ?
O1 C1 C5 C4 179.5(2) . . . . ?
C2 C1 C5 C4 -1.0(3) . . . . ?
Fe C1 C5 C4 -59.26(17) . . . . ?
O1 C1 C5 Fe -121.2(2) . . . . ?
C2 C1 C5 Fe 58.29(16) . . . . ?
C31 Fe C5 C4 156.9(2) . . . . ?
C2 Fe C5 C4 81.88(16) . . . . ?
C3 Fe C5 C4 37.52(15) . . . . ?
C32 Fe C5 C4 -165.41(15) . . . . ?
C1 Fe C5 C4 118.8(2) . . . . ?
C35 Fe C5 C4 -40.9(4) . . . . ?
C33 Fe C5 C4 -122.15(16) . . . . ?
C34 Fe C5 C4 -79.94(19) . . . . ?
C31 Fe C5 C1 38.1(3) . . . . ?
C2 Fe C5 C1 -36.87(15) . . . . ?
C3 Fe C5 C1 -81.23(16) . . . . ?
C32 Fe C5 C1 75.84(19) . . . . ?
C35 Fe C5 C1 -159.6(3) . . . . ?
C4 Fe C5 C1 -118.8(2) . . . . ?
C33 Fe C5 C1 119.10(16) . . . . ?
C34 Fe C5 C1 161.31(16) . . . . ?
C9 O3 C6 O2 62.4(3) . . . . ?
C9 O3 C6 C2 -177.6(2) . . . . ?
C7 O2 C6 O3 -62.4(3) . . . . ?
C7 O2 C6 C2 176.9(2) . . . . ?
C1 C2 C6 O3 158.6(2) . . . . ?
C3 C2 C6 O3 -21.9(3) . . . . ?
Fe C2 C6 O3 69.1(3) . . . . ?
C1 C2 C6 O2 -79.4(3) . . . . ?
C3 C2 C6 O2 100.1(3) . . . . ?
Fe C2 C6 O2 -168.91(16) . . . . ?
C6 O2 C7 C8 58.2(3) . . . . ?
O2 C7 C8 C9 -54.1(3) . . . . ?
C6 O3 C9 C8 -57.9(3) . . . . ?
C7 C8 C9 O3 53.7(3) . . . . ?
O1 Si1 C10 C13 172.9(2) . . . . ?
C14 Si1 C10 C13 55.4(2) . . . . ?
C20 Si1 C10 C13 -72.5(2) . . . . ?
O1 Si1 C10 C12 -66.3(2) . . . . ?
C14 Si1 C10 C12 176.24(18) . . . . ?
C20 Si1 C10 C12 48.4(2) . . . . ?
O1 Si1 C10 C11 52.89(19) . . . . ?
C14 Si1 C10 C11 -64.6(2) . . . . ?
C20 Si1 C10 C11 167.51(17) . . . . ?
O1 Si1 C14 C19 -12.0(2) . . . . ?
C20 Si1 C14 C19 -131.16(18) . . . . ?
C10 Si1 C14 C19 102.2(2) . . . . ?
O1 Si1 C14 C15 168.66(18) . . . . ?
C20 Si1 C14 C15 49.5(2) . . . . ?
C10 Si1 C14 C15 -77.2(2) . . . . ?
C19 C14 C15 C16 0.6(4) . . . . ?
Si1 C14 C15 C16 179.98(19) . . . . ?
C14 C15 C16 C17 0.7(4) . . . . ?
C15 C16 C17 C18 -1.0(4) . . . . ?
C16 C17 C18 C19 0.1(4) . . . . ?
C17 C18 C19 C14 1.2(4) . . . . ?
C15 C14 C19 C18 -1.5(3) . . . . ?
Si1 C14 C19 C18 179.09(18) . . . . ?
O1 Si1 C20 C25 -168.5(2) . . . . ?
C14 Si1 C20 C25 -48.6(3) . . . . ?
C10 Si1 C20 C25 79.7(3) . . . . ?
O1 Si1 C20 C21 14.6(2) . . . . ?
C14 Si1 C20 C21 134.5(2) . . . . ?
C10 Si1 C20 C21 -97.2(2) . . . . ?
C25 C20 C21 C22 1.7(4) . . . . ?
Si1 C20 C21 C22 178.9(2) . . . . ?
C20 C21 C22 C23 -1.7(5) . . . . ?
C21 C22 C23 C24 0.8(5) . . . . ?
C22 C23 C24 C25 0.2(5) . . . . ?
C23 C24 C25 C20 -0.2(5) . . . . ?
C21 C20 C25 C24 -0.7(4) . . . . ?
Si1 C20 C25 C24 -177.7(2) . . . . ?
C2 Fe C31 C32 120.46(15) . . . . ?
C3 Fe C31 C32 161.01(14) . . . . ?
C1 Fe C31 C32 79.95(17) . . . . ?
C35 Fe C31 C32 -119.4(2) . . . . ?
C4 Fe C31 C32 -174.0(2) . . . . ?
C33 Fe C31 C32 -37.70(15) . . . . ?
C5 Fe C31 C32 52.5(3) . . . . ?
C34 Fe C31 C32 -81.26(16) . . . . ?
C2 Fe C31 C35 -120.17(16) . . . . ?
C3 Fe C31 C35 -79.62(18) . . . . ?
C32 Fe C31 C35 119.4(2) . . . . ?
C1 Fe C31 C35 -160.67(15) . . . . ?
C4 Fe C31 C35 -54.6(3) . . . . ?
C33 Fe C31 C35 81.68(17) . . . . ?
C5 Fe C31 C35 171.9(2) . . . . ?
C34 Fe C31 C35 38.11(16) . . . . ?
C35 C31 C32 C33 0.0(3) . . . . ?
Fe C31 C32 C33 60.04(18) . . . . ?
C35 C31 C32 Fe -60.09(18) . . . . ?
C2 Fe C32 C31 -75.06(17) . . . . ?
C3 Fe C32 C31 -45.0(3) . . . . ?
C1 Fe C32 C31 -116.91(15) . . . . ?
C35 Fe C32 C31 37.63(14) . . . . ?
C4 Fe C32 C31 173.9(2) . . . . ?
C33 Fe C32 C31 118.9(2) . . . . ?
C5 Fe C32 C31 -157.85(14) . . . . ?
C34 Fe C32 C31 81.53(16) . . . . ?
C31 Fe C32 C33 -118.9(2) . . . . ?
C2 Fe C32 C33 165.99(14) . . . . ?
C3 Fe C32 C33 -164.0(2) . . . . ?
C1 Fe C32 C33 124.14(16) . . . . ?
C35 Fe C32 C33 -81.32(16) . . . . ?
C4 Fe C32 C33 54.9(3) . . . . ?
C5 Fe C32 C33 83.20(17) . . . . ?
C34 Fe C32 C33 -37.41(15) . . . . ?
C31 C32 C33 C34 0.1(3) . . . . ?
Fe C32 C33 C34 59.45(18) . . . . ?
C31 C32 C33 Fe -59.32(18) . . . . ?
C31 Fe C33 C32 37.81(15) . . . . ?
C2 Fe C33 C32 -33.3(3) . . . . ?
C3 Fe C33 C32 160.6(3) . . . . ?
C1 Fe C33 C32 -73.71(18) . . . . ?
C35 Fe C33 C32 81.77(17) . . . . ?
C4 Fe C33 C32 -159.62(15) . . . . ?
C5 Fe C33 C32 -116.93(16) . . . . ?
C34 Fe C33 C32 119.4(2) . . . . ?
C31 Fe C33 C34 -81.56(17) . . . . ?
C2 Fe C33 C34 -152.7(2) . . . . ?
C3 Fe C33 C34 41.2(4) . . . . ?
C32 Fe C33 C34 -119.4(2) . . . . ?
C1 Fe C33 C34 166.92(14) . . . . ?
C35 Fe C33 C34 -37.60(15) . . . . ?
C4 Fe C33 C34 81.00(18) . . . . ?
C5 Fe C33 C34 123.70(16) . . . . ?
C32 C33 C34 C35 -0.2(3) . . . . ?
Fe C33 C34 C35 58.82(17) . . . . ?
C32 C33 C34 Fe -58.98(18) . . . . ?
C31 Fe C34 C33 81.37(18) . . . . ?
C2 Fe C34 C33 152.5(2) . . . . ?
C3 Fe C34 C33 -164.94(15) . . . . ?
C32 Fe C34 C33 37.53(16) . . . . ?
C1 Fe C34 C33 -36.3(4) . . . . ?
C35 Fe C34 C33 119.5(2) . . . . ?
C4 Fe C34 C33 -120.76(17) . . . . ?
C5 Fe C34 C33 -77.4(2) . . . . ?
C31 Fe C34 C35 -38.14(17) . . . . ?
C2 Fe C34 C35 33.0(3) . . . . ?
C3 Fe C34 C35 75.55(19) . . . . ?
C32 Fe C34 C35 -81.98(18) . . . . ?
C1 Fe C34 C35 -155.9(3) . . . . ?
C4 Fe C34 C35 119.73(17) . . . . ?
C33 Fe C34 C35 -119.5(2) . . . . ?
C5 Fe C34 C35 163.05(16) . . . . ?
C32 C31 C35 C34 0.0(3) . . . . ?
Fe C31 C35 C34 -60.07(17) . . . . ?
C32 C31 C35 Fe 60.02(18) . . . . ?
C33 C34 C35 C31 0.1(3) . . . . ?
Fe C34 C35 C31 59.31(17) . . . . ?
C33 C34 C35 Fe -59.18(17) . . . . ?
C2 Fe C35 C31 75.38(19) . . . . ?
C3 Fe C35 C31 118.41(17) . . . . ?
C32 Fe C35 C31 -37.51(16) . . . . ?
C1 Fe C35 C31 43.5(3) . . . . ?
C4 Fe C35 C31 159.47(16) . . . . ?
C33 Fe C35 C31 -81.13(18) . . . . ?
C5 Fe C35 C31 -169.2(3) . . . . ?
C34 Fe C35 C31 -118.4(2) . . . . ?
C31 Fe C35 C34 118.4(2) . . . . ?
C2 Fe C35 C34 -166.20(16) . . . . ?
C3 Fe C35 C34 -123.18(17) . . . . ?
C32 Fe C35 C34 80.90(18) . . . . ?
C1 Fe C35 C34 162.0(2) . . . . ?
C4 Fe C35 C34 -82.11(19) . . . . ?
C33 Fe C35 C34 37.28(17) . . . . ?
C5 Fe C35 C34 -50.8(4) . . . . ?
